data_1531067
loop_
_publ_author_name
'Aleksandrova, I.P.'
'Burriel, R.'
'Bartolome, J.'
'Sukhovsky, A.A.'
'Bagautdinov, B.Sh.'
'Blasco, J.'
'Vasil'ev, A.D.'
'Solovyov, L.A.'
'Torres, J.M.'

_publ_section_title
;
 Low-temperature phase transitions in the trigonal modification of Cs3 Bi2
 Br9 and Cs3 Sb2 I9
;
_journal_name_full 'Phase Transition'
_journal_page_first 607
_journal_page_last 620
_journal_volume 75
_journal_year 2002
_chemical_formula_sum 'Bi2 Br9 Cs3'
_chemical_name_systematic 'Cs3 Bi2 Br9'
_space_group_IT_number 15
_symmetry_space_group_name_Hall '-C 2yc'
_symmetry_space_group_name_H-M 'C 1 2/c 1'
_cell_angle_alpha 90
_cell_angle_beta 89.53
_cell_angle_gamma 90
_cell_formula_units_Z 4
_cell_length_a 13.675
_cell_length_b 7.8593
_cell_length_c 19.6321
_cell_volume 2109.907
_citation_journal_id_ASTM PHTRDP
_cod_data_source_file Aleksandrova_PHTRDP_2002_1736.cif
_cod_data_source_block Bi2Br9Cs3
_cod_database_code 1531067

loop_
_symmetry_equiv_pos_as_xyz
x,y,z
-x,y,-z+1/2
-x,-y,-z
x,-y,z-1/2
x+1/2,y+1/2,z
-x+1/2,y+1/2,-z+1/2
-x+1/2,-y+1/2,-z
x+1/2,-y+1/2,z-1/2

loop_
_atom_site_label
_atom_site_type_symbol
_atom_site_fract_x
_atom_site_fract_y
_atom_site_fract_z
_atom_site_occupancy
_atom_site_U_iso_or_equiv
Bi1 Bi+3 0.6669 0.0096 0.0972 1 0.0
Br3 Br-1 0.5 0 0 1 0.0
Br6 Br-1 0.847 -0.039 0.1768 1 0.0
Cs2 Cs+1 0.6653 -0.004 0.3321 1 0.0
Br4 Br-1 0.584 0.232 0.1578 1 0.0
Br2 Br-1 0.25 0.25 0 1 0.0
Br1 Br-1 0.75 0.25 0 1 0.0
Cs1 Cs+1 0.5 0.5 0 1 0.0
Br5 Br-1 0.579 0.719 0.172 1 0.0
